data_7204049
loop_
_publ_author_name
'Aonuma, Shuji'
'Casellas, Helene'
'Faulmann, Christophe'
'Garreau de Bonneval, Benedicte'
'Malfant, Isabelle'
'Cassoux, Patrick'
'Lacroix, Pascal G.'
'Hosokoshi, Yuko'
'Inoue, Katsuya'

_publ_section_title
;
 Structure and properties of novel M(dmit)2 salts with the
 Me3N+&#x00AD;TEMPO cation radical (Me3N+&#x00AD;TEMPO =
 N,N,N&#x00AD;trimethyl(1&#x00AD;oxyl&#x00AD;2,2,6,6&#x00AD;tetramethylpiperidin&#x00AD;4&#x00AD;yl)ammonium)
;
_journal_issue 2
_journal_name_full 'Journal of Materials Chemistry'
_journal_page_first 337
_journal_paper_doi 10.1039/b008424g
_journal_volume 11
_journal_year 2001
_chemical_formula_moiety 'C6 Ni S10, C12 H26 N2 O'
_chemical_formula_sum 'C18 H26 N2 Ni O S10'
_chemical_formula_weight 665.72
_chemical_name_common (Me3N-Tempo)Ni(dmit)2
_chemical_name_systematic
; 
[(N,N,N-trimethyl-(1-oxyl-2,2,6,6-tetramethylpiperidin-4-yl)ammonium] 
bis(2-thioxo-1,3-dithiole-4,5-dithiolato-S4,S5)nickelate(III) 
;
_space_group_IT_number 14
_symmetry_cell_setting monoclinic
_symmetry_space_group_name_Hall '-P 2ybc'
_symmetry_space_group_name_H-M 'P 1 21/c 1'
_atom_sites_solution_hydrogens geom
_atom_sites_solution_primary direct
_atom_sites_solution_secondary difmap
_audit_creation_method SHELXL-97
_cell_angle_alpha 90.00
_cell_angle_beta 91.251(16)
_cell_angle_gamma 90.00
_cell_formula_units_Z 4
_cell_length_a 8.3716(11)
_cell_length_b 11.9980(19)
_cell_length_c 28.592(4)
_cell_measurement_reflns_used 3253
_cell_measurement_temperature 293(2)
_cell_measurement_theta_max 26.15
_cell_measurement_theta_min 2.22
_cell_volume 2871.2(7)
_computing_cell_refinement 'IPDS software (Stoe, 1996)'
_computing_data_collection 'IPDS software (Stoe, 1996)'
_computing_data_reduction 'XRED (Stoe, X-Red 1.08, 1996)'
_computing_molecular_graphics 'CAMERON (Watkin, Prout & Pearce, 1996)'
_computing_structure_refinement 'SHELXL-97 (Sheldrick, 1997)'
_computing_structure_solution 'SHELXS-86 (Sheldrick, 1986)'
_diffrn_ambient_temperature 293(2)
_diffrn_measured_fraction_theta_full 0.985
_diffrn_measured_fraction_theta_max 0.985
_diffrn_measurement_device_type 'STOE Imaging Plate Diffraction System'
_diffrn_measurement_method '\f scan '
_diffrn_radiation_monochromator graphite
_diffrn_radiation_source 'fine-focus sealed tube'
_diffrn_radiation_type MoK\a
_diffrn_radiation_wavelength 0.71073
_diffrn_reflns_av_R_equivalents 0.2928
_diffrn_reflns_av_sigmaI/netI 0.3232
_diffrn_reflns_limit_h_max 10
_diffrn_reflns_limit_h_min -10
_diffrn_reflns_limit_k_max 14
_diffrn_reflns_limit_k_min -14
_diffrn_reflns_limit_l_max 35
_diffrn_reflns_limit_l_min -35
_diffrn_reflns_number 27237
_diffrn_reflns_theta_full 26.15
_diffrn_reflns_theta_max 26.15
_diffrn_reflns_theta_min 2.22
_diffrn_standards_decay_% 0
_exptl_absorpt_coefficient_mu 1.419
_exptl_absorpt_correction_T_max 0.72
_exptl_absorpt_correction_T_min 0.27
_exptl_absorpt_correction_type numerical
_exptl_crystal_colour black
_exptl_crystal_density_diffrn 1.540
_exptl_crystal_density_method 'not measured'
_exptl_crystal_description 'narrow plate'
_exptl_crystal_F_000 1376
_exptl_crystal_size_max 0.50
_exptl_crystal_size_mid 0.08
_exptl_crystal_size_min 0.03
_refine_diff_density_max 0.574
_refine_diff_density_min -0.462
_refine_diff_density_rms 0.090
_refine_ls_extinction_method none
_refine_ls_goodness_of_fit_ref 0.716
_refine_ls_hydrogen_treatment mixed
_refine_ls_matrix_type full
_refine_ls_number_parameters 184
_refine_ls_number_reflns 5644
_refine_ls_number_restraints 0
_refine_ls_restrained_S_all 0.716
_refine_ls_R_factor_all 0.3304
_refine_ls_R_factor_gt 0.0715
_refine_ls_shift/su_max 0.001
_refine_ls_shift/su_mean 0.000
_refine_ls_structure_factor_coef Fsqd
_refine_ls_weighting_details 'calc w=1/[\s^2^(Fo^2^)+(0.0889P)^2^+0.0000P] where P=(Fo^2^+2Fc^2^)/3'
_refine_ls_weighting_scheme calc
_refine_ls_wR_factor_gt 0.1551
_refine_ls_wR_factor_ref 0.2509
_reflns_number_gt 985
_reflns_number_total 5644
_reflns_threshold_expression >2sigma(I)
_cod_data_source_file b008424g.txt
_cod_data_source_block (NMe3-tempo)-Ni(dmit)2
_cod_original_sg_symbol_H-M P21/c
_cod_database_code 7204049

loop_
_symmetry_equiv_pos_as_xyz
'x, y, z'
'-x, y+1/2, -z+1/2'
'-x, -y, -z'
'x, -y-1/2, z-1/2'

loop_
_atom_site_label
_atom_site_type_symbol
_atom_site_fract_x
_atom_site_fract_y
_atom_site_fract_z
_atom_site_U_iso_or_equiv
_atom_site_adp_type
_atom_site_occupancy
_atom_site_symmetry_multiplicity
_atom_site_calc_flag
_atom_site_refinement_flags
_atom_site_disorder_assembly
_atom_site_disorder_group
Ni1 Ni 0.1413(3) 0.50019(17) 0.45353(6) 0.0868(6) Uani 1 1 d . . .
S1 S 0.3079(6) 0.4328(3) 0.50486(14) 0.1060(16) Uani 1 1 d . . .
S6 S -0.0286(6) 0.5704(3) 0.40510(15) 0.1065(15) Uani 1 1 d . . .
S2 S 0.0394(6) 0.3380(3) 0.43881(15) 0.1000(14) Uani 1 1 d . . .
S7 S 0.2673(6) 0.6550(3) 0.46207(15) 0.1051(15) Uani 1 1 d . . .
S3 S 0.3684(6) 0.1963(4) 0.53734(15) 0.1131(16) Uani 1 1 d . . .
S8 S -0.0625(6) 0.8062(4) 0.36638(16) 0.1180(17) Uani 1 1 d . . .
S4 S 0.1167(6) 0.1098(3) 0.47845(15) 0.1044(15) Uani 1 1 d . . .
S9 S 0.2134(6) 0.8812(3) 0.41724(16) 0.1113(16) Uani 1 1 d . . .
S5 S 0.3112(7) -0.0456(4) 0.53555(18) 0.1315(19) Uani 1 1 d . . .
S10 S 0.0397(7) 1.0421(4) 0.35656(17) 0.1214(17) Uani 1 1 d . . .
C1 C 0.2588(18) 0.2965(12) 0.5045(5) 0.087(4) Uiso 1 1 d . . .
C2 C 0.1492(17) 0.2542(10) 0.4760(4) 0.073(4) Uiso 1 1 d . . .
C3 C 0.2653(19) 0.0801(12) 0.5187(5) 0.090(4) Uiso 1 1 d . . .
C4 C 0.0315(18) 0.7072(11) 0.4012(5) 0.083(4) Uiso 1 1 d . . .
C5 C 0.1602(18) 0.7415(11) 0.4263(4) 0.080(4) Uiso 1 1 d . . .
C6 C 0.0635(19) 0.9174(12) 0.3780(5) 0.087(4) Uiso 1 1 d . . .
C14 C 0.653(3) 0.4915(18) 0.2709(7) 0.146(7) Uiso 1 1 d . . .
C15 C 0.671(3) 0.4320(17) 0.3186(7) 0.148(7) Uiso 1 1 d . . .
H15A H 0.7649 0.3843 0.3184 0.177 Uiso 1 1 calc R . .
H15B H 0.6869 0.4870 0.3431 0.177 Uiso 1 1 calc R . .
C16 C 0.528(2) 0.3639(13) 0.3285(5) 0.098(5) Uiso 1 1 d . . .
H16 H 0.5003 0.3204 0.3004 0.118 Uiso 1 1 calc R . .
C17 C 0.394(2) 0.4421(15) 0.3374(6) 0.125(6) Uiso 1 1 d . . .
H17A H 0.4274 0.4977 0.3602 0.150 Uiso 1 1 calc R . .
H17B H 0.3037 0.4017 0.3497 0.150 Uiso 1 1 calc R . .
C18 C 0.343(3) 0.502(2) 0.2884(8) 0.166(8) Uiso 1 1 d . . .
C19 C 0.249(3) 0.608(2) 0.3053(8) 0.201(11) Uiso 1 1 d . . .
H19A H 0.3139 0.6491 0.3273 0.241 Uiso 1 1 calc R . .
H19B H 0.1520 0.5853 0.3198 0.241 Uiso 1 1 calc R . .
H19C H 0.2233 0.6548 0.2788 0.241 Uiso 1 1 calc R . .
C20 C 0.260(3) 0.4299(19) 0.2538(8) 0.189(10) Uiso 1 1 d . . .
H20A H 0.3278 0.3687 0.2459 0.226 Uiso 1 1 calc R . .
H20B H 0.2339 0.4722 0.2262 0.226 Uiso 1 1 calc R . .
H20C H 0.1631 0.4017 0.2670 0.226 Uiso 1 1 calc R . .
C21 C 0.780(3) 0.5880(19) 0.2694(8) 0.194(10) Uiso 1 1 d . . .
H21A H 0.7755 0.6310 0.2977 0.232 Uiso 1 1 calc R . .
H21B H 0.7570 0.6353 0.2430 0.232 Uiso 1 1 calc R . .
H21C H 0.8849 0.5567 0.2666 0.232 Uiso 1 1 calc R . .
C22 C 0.650(3) 0.418(2) 0.2270(9) 0.216(11) Uiso 1 1 d . . .
H22A H 0.6380 0.4641 0.1997 0.259 Uiso 1 1 calc R . .
H22B H 0.5612 0.3672 0.2284 0.259 Uiso 1 1 calc R . .
H22C H 0.7475 0.3765 0.2255 0.259 Uiso 1 1 calc R . .
C23 C 0.6997(19) 0.2117(12) 0.3575(5) 0.105(5) Uiso 1 1 d . . .
H23A H 0.7924 0.2583 0.3553 0.125 Uiso 1 1 calc R . .
H23B H 0.6805 0.1748 0.3281 0.125 Uiso 1 1 calc R . .
H23C H 0.7170 0.1572 0.3816 0.125 Uiso 1 1 calc R . .
C24 C 0.418(2) 0.2074(13) 0.3715(5) 0.114(5) Uiso 1 1 d . . .
H24A H 0.4001 0.1721 0.3417 0.137 Uiso 1 1 calc R . .
H24B H 0.3245 0.2495 0.3794 0.137 Uiso 1 1 calc R . .
H24C H 0.4376 0.1516 0.3949 0.137 Uiso 1 1 calc R . .
C25 C 0.581(2) 0.3357(13) 0.4156(5) 0.114(5) Uiso 1 1 d . . .
H25A H 0.6711 0.3851 0.4146 0.136 Uiso 1 1 calc R . .
H25B H 0.6008 0.2791 0.4388 0.136 Uiso 1 1 calc R . .
H25C H 0.4873 0.3771 0.4235 0.136 Uiso 1 1 calc R . .
N12 N 0.4961(19) 0.5476(11) 0.2698(4) 0.109(4) Uiso 1 1 d . . .
N13 N 0.5562(14) 0.2826(9) 0.3691(3) 0.078(3) Uiso 1 1 d . . .
O11 O 0.4789(16) 0.6281(11) 0.2384(4) 0.142(4) Uiso 1 1 d . . .

loop_
_atom_site_aniso_label
_atom_site_aniso_U_11
_atom_site_aniso_U_22
_atom_site_aniso_U_33
_atom_site_aniso_U_23
_atom_site_aniso_U_13
_atom_site_aniso_U_12
Ni1 0.1082(16) 0.0676(10) 0.0843(10) -0.0011(9) -0.0055(9) 0.0004(11)
S1 0.140(5) 0.070(3) 0.107(3) 0.000(2) -0.030(3) -0.003(3)
S6 0.114(4) 0.083(3) 0.122(3) 0.006(2) -0.024(3) -0.010(3)
S2 0.108(4) 0.072(3) 0.119(3) 0.003(2) -0.023(3) -0.003(2)
S7 0.126(4) 0.068(3) 0.119(3) 0.005(2) -0.041(3) 0.000(2)
S3 0.142(4) 0.090(3) 0.106(3) 0.015(2) -0.028(3) -0.002(3)
S8 0.126(4) 0.096(3) 0.130(4) 0.017(3) -0.034(3) 0.006(3)
S4 0.122(4) 0.071(3) 0.120(3) 0.013(2) -0.022(3) -0.009(3)
S9 0.130(4) 0.069(3) 0.133(3) 0.006(2) -0.034(3) 0.000(3)
S5 0.162(6) 0.087(3) 0.144(4) 0.041(3) -0.018(4) 0.002(3)
S10 0.138(5) 0.091(3) 0.134(4) 0.025(3) -0.004(3) 0.015(3)

loop_
_atom_type_symbol
_atom_type_description
_atom_type_scat_dispersion_real
_atom_type_scat_dispersion_imag
_atom_type_scat_source
C C 0.0033 0.0016 'International Tables Vol C Tables 4.2.6.8 and 6.1.1.4'
H H 0.0000 0.0000 'International Tables Vol C Tables 4.2.6.8 and 6.1.1.4'
N N 0.0061 0.0033 'International Tables Vol C Tables 4.2.6.8 and 6.1.1.4'
O O 0.0106 0.0060 'International Tables Vol C Tables 4.2.6.8 and 6.1.1.4'
S S 0.1246 0.1234 'International Tables Vol C Tables 4.2.6.8 and 6.1.1.4'
Ni Ni 0.3393 1.1124 'International Tables Vol C Tables 4.2.6.8 and 6.1.1.4'

loop_
_geom_angle_atom_site_label_1
_geom_angle_atom_site_label_2
_geom_angle_atom_site_label_3
_geom_angle
_geom_angle_site_symmetry_1
_geom_angle_site_symmetry_3
_geom_angle_publ_flag
S6 Ni1 S7 92.94(17) . . ?
S6 Ni1 S1 177.6(2) . . ?
S7 Ni1 S1 86.46(17) . . ?
S6 Ni1 S2 88.51(17) . . ?
S7 Ni1 S2 172.4(2) . . ?
S1 Ni1 S2 92.39(17) . . ?
C1 S1 Ni1 101.9(5) . . ?
C4 S6 Ni1 103.1(5) . . ?
C2 S2 Ni1 101.7(5) . . ?
C5 S7 Ni1 102.0(5) . . ?
C3 S3 C1 97.8(7) . . ?
C6 S8 C4 98.8(7) . . ?
C3 S4 C2 96.9(7) . . ?
C6 S9 C5 98.9(7) . . ?
C2 C1 S1 123.0(11) . . ?
C2 C1 S3 114.4(11) . . ?
S1 C1 S3 122.2(9) . . ?
C1 C2 S2 121.0(11) . . ?
C1 C2 S4 117.6(10) . . ?
S2 C2 S4 121.4(8) . . ?
S5 C3 S4 123.7(9) . . ?
S5 C3 S3 123.2(9) . . ?
S4 C3 S3 113.0(8) . . ?
C5 C4 S6 119.3(11) . . ?
C5 C4 S8 116.5(11) . . ?
S6 C4 S8 124.2(9) . . ?
C4 C5 S7 122.7(11) . . ?
C4 C5 S9 114.6(10) . . ?
S7 C5 S9 122.7(8) . . ?
S10 C6 S9 124.0(9) . . ?
S10 C6 S8 124.7(9) . . ?
S9 C6 S8 111.3(8) . . ?
N12 C14 C22 103.9(17) . . ?
N12 C14 C15 107.4(17) . . ?
C22 C14 C15 117.1(19) . . ?
N12 C14 C21 105.4(18) . . ?
C22 C14 C21 114(2) . . ?
C15 C14 C21 108.3(18) . . ?
C16 C15 C14 111.1(16) . . ?
C16 C15 H15A 109.4 . . ?
C14 C15 H15A 109.4 . . ?
C16 C15 H15B 109.4 . . ?
C14 C15 H15B 109.4 . . ?
H15A C15 H15B 108.0 . . ?
C15 C16 C17 107.5(16) . . ?
C15 C16 N13 112.4(13) . . ?
C17 C16 N13 112.2(13) . . ?
C15 C16 H16 108.2 . . ?
C17 C16 H16 108.2 . . ?
N13 C16 H16 108.2 . . ?
C16 C17 C18 108.6(15) . . ?
C16 C17 H17A 110.0 . . ?
C18 C17 H17A 110.0 . . ?
C16 C17 H17B 110.0 . . ?
C18 C17 H17B 110.0 . . ?
H17A C17 H17B 108.4 . . ?
C20 C18 N12 111.6(19) . . ?
C20 C18 C19 117(2) . . ?
N12 C18 C19 105(2) . . ?
C20 C18 C17 115(2) . . ?
N12 C18 C17 104.8(17) . . ?
C19 C18 C17 102.7(17) . . ?
C18 C19 H19A 109.5 . . ?
C18 C19 H19B 109.5 . . ?
H19A C19 H19B 109.5 . . ?
C18 C19 H19C 109.5 . . ?
H19A C19 H19C 109.5 . . ?
H19B C19 H19C 109.5 . . ?
C18 C20 H20A 109.5 . . ?
C18 C20 H20B 109.5 . . ?
H20A C20 H20B 109.5 . . ?
C18 C20 H20C 109.5 . . ?
H20A C20 H20C 109.5 . . ?
H20B C20 H20C 109.5 . . ?
C14 C21 H21A 109.5 . . ?
C14 C21 H21B 109.5 . . ?
H21A C21 H21B 109.5 . . ?
C14 C21 H21C 109.5 . . ?
H21A C21 H21C 109.5 . . ?
H21B C21 H21C 109.5 . . ?
C14 C22 H22A 109.5 . . ?
C14 C22 H22B 109.5 . . ?
H22A C22 H22B 109.5 . . ?
C14 C22 H22C 109.5 . . ?
H22A C22 H22C 109.5 . . ?
H22B C22 H22C 109.5 . . ?
N13 C23 H23A 109.5 . . ?
N13 C23 H23B 109.5 . . ?
H23A C23 H23B 109.5 . . ?
N13 C23 H23C 109.5 . . ?
H23A C23 H23C 109.5 . . ?
H23B C23 H23C 109.5 . . ?
N13 C24 H24A 109.5 . . ?
N13 C24 H24B 109.5 . . ?
H24A C24 H24B 109.5 . . ?
N13 C24 H24C 109.5 . . ?
H24A C24 H24C 109.5 . . ?
H24B C24 H24C 109.5 . . ?
N13 C25 H25A 109.5 . . ?
N13 C25 H25B 109.5 . . ?
H25A C25 H25B 109.5 . . ?
N13 C25 H25C 109.5 . . ?
H25A C25 H25C 109.5 . . ?
H25B C25 H25C 109.5 . . ?
O11 N12 C14 115.5(15) . . ?
O11 N12 C18 115.0(15) . . ?
C14 N12 C18 126.5(17) . . ?
C24 N13 C25 108.4(11) . . ?
C24 N13 C23 107.2(11) . . ?
C25 N13 C23 109.9(11) . . ?
C24 N13 C16 108.4(11) . . ?
C25 N13 C16 115.0(11) . . ?
C23 N13 C16 107.6(11) . . ?

loop_
_geom_bond_atom_site_label_1
_geom_bond_atom_site_label_2
_geom_bond_distance
_geom_bond_site_symmetry_2
_geom_bond_publ_flag
Ni1 S6 2.137(5) . ?
Ni1 S7 2.147(5) . ?
Ni1 S1 2.160(5) . ?
Ni1 S2 2.162(4) . ?
S1 C1 1.686(15) . ?
S6 C4 1.721(14) . ?
S2 C2 1.717(13) . ?
S7 C5 1.699(13) . ?
S3 C3 1.718(15) . ?
S3 C1 1.768(14) . ?
S8 C6 1.728(15) . ?
S8 C4 1.729(14) . ?
S4 C3 1.715(15) . ?
S4 C2 1.755(13) . ?
S9 C6 1.722(15) . ?
S9 C5 1.754(14) . ?
S5 C3 1.626(15) . ?
S10 C6 1.627(15) . ?
C1 C2 1.316(17) . ?
C4 C5 1.346(17) . ?
C14 N12 1.48(2) . ?
C14 C22 1.53(3) . ?
C14 C15 1.54(2) . ?
C14 C21 1.57(3) . ?
C15 C16 1.49(2) . ?
C15 H15A 0.9700 . ?
C15 H15B 0.9700 . ?
C16 C17 1.49(2) . ?
C16 N13 1.531(16) . ?
C16 H16 0.9800 . ?
C17 C18 1.62(2) . ?
C17 H17A 0.9700 . ?
C17 H17B 0.9700 . ?
C18 C20 1.48(3) . ?
C18 N12 1.50(2) . ?
C18 C19 1.58(3) . ?
C19 H19A 0.9600 . ?
C19 H19B 0.9600 . ?
C19 H19C 0.9600 . ?
C20 H20A 0.9600 . ?
C20 H20B 0.9600 . ?
C20 H20C 0.9600 . ?
C21 H21A 0.9600 . ?
C21 H21B 0.9600 . ?
C21 H21C 0.9600 . ?
C22 H22A 0.9600 . ?
C22 H22B 0.9600 . ?
C22 H22C 0.9600 . ?
C23 N13 1.514(16) . ?
C23 H23A 0.9600 . ?
C23 H23B 0.9600 . ?
C23 H23C 0.9600 . ?
C24 N13 1.473(17) . ?
C24 H24A 0.9600 . ?
C24 H24B 0.9600 . ?
C24 H24C 0.9600 . ?
C25 N13 1.486(16) . ?
C25 H25A 0.9600 . ?
C25 H25B 0.9600 . ?
C25 H25C 0.9600 . ?
N12 O11 1.323(15) . ?
